data_1000406
loop_
_publ_author_name
'Laligant, Y'
'Leblanc, M'
'Pannetier, J'
'Ferey, G'

_publ_section_title
;
Ordered magnetic frustration: IV. The two magnetic structures of the
inverse weberite Fe2 F5 (H2 O)2: an example of the thermal evolution of
the frustration character
;
_journal_coden_ASTM JPSOAW
_journal_name_full 'Journal of Physics C'
_journal_page_first 1081
_journal_page_last 1095
_journal_paper_doi 10.1088/0022-3719/19/8/007
_journal_volume 19
_journal_year 1986
_chemical_formula_structural 'Fe2 F5 (H2 O)2'
_chemical_formula_sum 'F5 Fe2 H4 O2'
_chemical_name_systematic 'Iron Iron(III) pentafluoride dihydrate'
_space_group_IT_number 74
_symmetry_cell_setting orthorhombic
_symmetry_Int_Tables_number 74
_symmetry_space_group_name_Hall '-I 2b 2'
_symmetry_space_group_name_H-M 'I m m a'
_cell_angle_alpha 90
_cell_angle_beta 90
_cell_angle_gamma 90
_cell_formula_units_Z 4
_cell_length_a 7.470(1)
_cell_length_b 10.930(1)
_cell_length_c 6.603(1)
_cell_volume 539.1
_refine_ls_R_factor_all 0.0417
_cod_original_formula_sum 'H4 F5 Fe2 O2'
_cod_database_code 1000406

loop_
_symmetry_equiv_pos_as_xyz
x,y,z
x,-y,-z
x,1/2+y,-z
x,1/2-y,z
-x,-y,-z
-x,y,z
-x,1/2-y,z
-x,1/2+y,-z
1/2+x,1/2+y,1/2+z
1/2+x,1/2-y,1/2-z
1/2+x,y,1/2-z
1/2+x,-y,1/2+z
1/2-x,1/2-y,1/2-z
1/2-x,1/2+y,1/2+z
1/2-x,-y,1/2+z
1/2-x,y,1/2-z

loop_
_atom_site_label
_atom_site_type_symbol
_atom_site_symmetry_multiplicity
_atom_site_Wyckoff_symbol
_atom_site_fract_x
_atom_site_fract_y
_atom_site_fract_z
_atom_site_occupancy
_atom_site_attached_hydrogens
_atom_site_calc_flag
Fe1 Fe2+ 4 a 0. 0. 0. 1. 0 d
Fe2 Fe3+ 4 c 0.25 0.25 0.25 1. 0 d
F1 F1- 16 j 0.2029(2) 0.1252(7) 0.0507(1) 1. 0 d
F2 F1- 4 e 0. 0.25 0.3347(2) 1. 0 d
O1 O2- 8 h 0.5 0.5653(4) 0.1974(2) 1. 0 d
H1 H1+ 16 j 0.3933(3) 0.5871(3) 0.1207(2) 1. 0 d

loop_
_atom_type_symbol
_atom_type_oxidation_number
Fe2+ 2.000
Fe3+ 3.000
F1- -1.000
O2- -2.000
H1+ 1.000
